data_2017396
loop_
_publ_author_name
'Sun, Di'
'Luo, Geng-Geng'
'Zhang, Na'
'Huang, Rong-Bin'
'Zheng, Lan-Sun'

_publ_section_title
;<i>catena</i>-Poly[bis[silver(I)-\m~2~-4,4'-bipyridine-\k^2^<i>N</i>:<i>N</i>']
 naphthalene-2,6-dicarboxylate tetrahydrate]: self-assembly of a
 supramolecular framework <i>via</i> coordination bonds and supramolecular
 interactions
;
_journal_coeditor_code LG3022
_journal_issue 11
_journal_name_full 'Acta Crystallographica Section C'
_journal_page_first m418
_journal_page_last m421
_journal_paper_doi 10.1107/S0108270109036488
_journal_volume 65
_journal_year 2009
_chemical_formula_iupac '[Ag2 (C10 H8 N2)2] (C12 H6 O4) , 4H2 O'
_chemical_formula_moiety 'C20 H16 Ag2 N4 2+, C12 H6 O4 2-, 4H2 O'
_chemical_formula_sum 'C32 H30 Ag2 N4 O8'
_chemical_formula_weight 814.34
_chemical_name_systematic
;<i>catena</i>-Poly[bis[silver(I)-\m~2~-4,4'-bipyridine-\k^2^<i>N</i>,<i>N</i>']
naphthalene-2,6-dicarboxylate
 tetrahydrate]
;
_space_group_IT_number 2
_symmetry_cell_setting triclinic
_symmetry_space_group_name_Hall '-P 1'
_symmetry_space_group_name_H-M 'P -1'
_atom_sites_solution_hydrogens geom
_atom_sites_solution_primary direct
_atom_sites_solution_secondary difmap
_audit_creation_method SHELXL97
_cell_angle_alpha 90.4600(10)
_cell_angle_beta 94.9240(10)
_cell_angle_gamma 108.783(2)
_cell_formula_units_Z 1
_cell_length_a 7.1444(3)
_cell_length_b 9.6123(5)
_cell_length_c 11.4228(5)
_cell_measurement_reflns_used 6972
_cell_measurement_temperature 298(2)
_cell_measurement_theta_max 54.89
_cell_measurement_theta_min 6.05
_cell_volume 739.40(6)
_computing_cell_refinement 'CrysAlis RED (Oxford Diffraction, 2008)'
_computing_data_collection 'CrysAlis CCD (Oxford Diffraction, 2008)'
_computing_data_reduction 'CrysAlis RED (Oxford Diffraction, 2008)'
_computing_molecular_graphics 'DIAMOND  (Brandenburg, 2008)'
_computing_publication_material 'SHELXL97 and publCIF (Westrip, 2009)'
_computing_structure_refinement 'SHELXL97 (Sheldrick, 2008)'
_computing_structure_solution 'SHELXS97 (Sheldrick, 2008)'
_diffrn_ambient_temperature 298(2)
_diffrn_detector_area_resol_mean 16.1903
_diffrn_measured_fraction_theta_full 0.996
_diffrn_measured_fraction_theta_max 0.996
_diffrn_measurement_device_type 'Oxford Diffraction Gemini S Ultra'
_diffrn_measurement_method \w
_diffrn_radiation_monochromator graphite
_diffrn_radiation_source 'sealed tube'
_diffrn_radiation_type MoK\a
_diffrn_radiation_wavelength 0.71073
_diffrn_reflns_av_R_equivalents 0.0271
_diffrn_reflns_av_sigmaI/netI 0.0332
_diffrn_reflns_limit_h_max 7
_diffrn_reflns_limit_h_min -8
_diffrn_reflns_limit_k_max 11
_diffrn_reflns_limit_k_min -11
_diffrn_reflns_limit_l_max 14
_diffrn_reflns_limit_l_min -14
_diffrn_reflns_number 6452
_diffrn_reflns_theta_full 26.00
_diffrn_reflns_theta_max 26.00
_diffrn_reflns_theta_min 3.02
_diffrn_standards_decay_% 0
_diffrn_standards_interval_count 0
_diffrn_standards_interval_time 0
_diffrn_standards_number 0
_exptl_absorpt_coefficient_mu 1.386
_exptl_absorpt_correction_T_max 0.8191
_exptl_absorpt_correction_T_min 0.7691
_exptl_absorpt_correction_type multi-scan
_exptl_absorpt_process_details '(CrysAlis RED; Oxford Diffraction, 2008)'
_exptl_crystal_colour COLOURLESS
_exptl_crystal_density_diffrn 1.829
_exptl_crystal_density_method 'not measured'
_exptl_crystal_description BLOCK
_exptl_crystal_F_000 408
_exptl_crystal_size_max 0.20
_exptl_crystal_size_mid 0.15
_exptl_crystal_size_min 0.15
_refine_diff_density_max 0.684
_refine_diff_density_min -0.804
_refine_ls_extinction_method none
_refine_ls_goodness_of_fit_ref 1.008
_refine_ls_hydrogen_treatment constr
_refine_ls_matrix_type full
_refine_ls_number_parameters 220
_refine_ls_number_reflns 2894
_refine_ls_number_restraints 4
_refine_ls_restrained_S_all 1.007
_refine_ls_R_factor_all 0.0306
_refine_ls_R_factor_gt 0.0290
_refine_ls_shift/su_max 0.001
_refine_ls_shift/su_mean 0.000
_refine_ls_structure_factor_coef Fsqd
_refine_ls_weighting_details 'calc w=1/[\s^2^(Fo^2^)+(0.0392P)^2^+0.5020P] where P=(Fo^2^+2Fc^2^)/3'
_refine_ls_weighting_scheme calc
_refine_ls_wR_factor_gt 0.0768
_refine_ls_wR_factor_ref 0.0781
_reflns_number_gt 2689
_reflns_number_total 2894
_reflns_threshold_expression >2sigma(I)
_cod_data_source_file lg3022.cif
_cod_data_source_block I
_cod_depositor_comments
;

2019-12-01
Z value changed to be consistent with given formula
                 miguel
;
_cod_original_formula_units_Z 2
_cod_database_code 2017396
_cod_database_fobs_code 2017396

loop_
_symmetry_equiv_pos_as_xyz
'x, y, z'
'-x, -y, -z'

loop_
_atom_site_type_symbol
_atom_site_label
_atom_site_fract_x
_atom_site_fract_y
_atom_site_fract_z
_atom_site_U_iso_or_equiv
_atom_site_adp_type
_atom_site_calc_flag
_atom_site_refinement_flags
_atom_site_occupancy
_atom_site_disorder_assembly
_atom_site_disorder_group
Ag Ag1 0.24444(4) 0.47190(2) 0.457956(14) 0.05739(11) Uani d . 1 . .
C C1 0.3024(6) 0.6058(3) 0.7112(2) 0.0592(8) Uani d . 1 . .
H H1 0.3504 0.6941 0.6737 0.071 Uiso calc R 1 . .
C C2 0.3038(5) 0.6096(3) 0.8321(2) 0.0555(8) Uani d . 1 . .
H H2 0.3509 0.6996 0.8737 0.067 Uiso calc R 1 . .
C C3 0.2357(3) 0.4810(2) 0.89223(18) 0.0270(4) Uani d . 1 . .
C C4 0.1683(4) 0.3524(3) 0.8230(2) 0.0414(5) Uani d . 1 . .
H H4 0.1207 0.2624 0.8582 0.050 Uiso calc R 1 . .
C C5 0.1710(4) 0.3565(3) 0.7029(2) 0.0449(6) Uani d . 1 . .
H H5 0.1257 0.2682 0.6591 0.054 Uiso calc R 1 . .
C C6 0.1663(6) 0.3515(3) 1.2005(2) 0.0661(10) Uani d . 1 . .
H H6 0.1136 0.2627 1.2365 0.079 Uiso calc R 1 . .
C C7 0.1611(6) 0.3501(3) 1.0801(2) 0.0615(9) Uani d . 1 . .
H H7 0.1056 0.2615 1.0371 0.074 Uiso calc R 1 . .
C C8 0.2375(3) 0.4789(2) 1.02194(18) 0.0273(4) Uani d . 1 . .
C C9 0.3136(4) 0.6053(2) 1.0930(2) 0.0380(5) Uani d . 1 . .
H H9 0.3646 0.6959 1.0593 0.046 Uiso calc R 1 . .
C C10 0.3145(4) 0.5980(3) 1.2134(2) 0.0404(5) Uani d . 1 . .
H H10 0.3683 0.6850 1.2586 0.048 Uiso calc R 1 . .
C C11 0.4370(3) 0.0142(2) 0.77988(19) 0.0310(4) Uani d . 1 . .
H H11 0.3838 0.0191 0.7034 0.037 Uiso calc R 1 . .
C C12 0.6372(3) 0.0176(2) 0.80075(18) 0.0284(4) Uani d . 1 . .
C C13 0.7142(3) 0.0099(2) 0.91361(19) 0.0285(4) Uani d . 1 . .
H H13 0.8446 0.0101 0.9268 0.034 Uiso calc R 1 . .
C C14 0.6006(3) 0.0016(2) 1.01106(18) 0.0262(4) Uani d . 1 . .
C C15 0.6788(3) -0.0035(2) 1.12871(19) 0.0298(4) Uani d . 1 . .
H H15 0.8103 0.0003 1.1441 0.036 Uiso calc R 1 . .
C C16 0.7664(3) 0.0326(2) 0.69980(19) 0.0324(4) Uani d . 1 . .
N N1 0.2357(3) 0.4817(2) 0.64613(16) 0.0393(4) Uani d . 1 . .
N N2 0.2428(3) 0.4735(2) 1.26862(17) 0.0368(4) Uani d . 1 . .
O O1 0.9224(2) 0.0001(2) 0.71925(15) 0.0427(4) Uani d . 1 . .
O O2 0.7122(3) 0.0790(2) 0.60529(15) 0.0536(5) Uani d . 1 . .
O O1W 0.9988(4) -0.1777(2) 0.5534(2) 0.0674(7) Uani d D 1 . .
H H1WA 0.988(6) -0.112(3) 0.599(3) 0.081 Uiso d D 1 . .
H H1WB 1.092(4) -0.148(4) 0.510(3) 0.081 Uiso d D 1 . .
O O2W 0.4625(3) 0.2384(2) 0.5210(2) 0.0601(5) Uani d D 1 . .
H H2WA 0.535(5) 0.186(3) 0.538(3) 0.072 Uiso d D 1 . .
H H2WB 0.349(3) 0.181(3) 0.498(3) 0.072 Uiso d D 1 . .

loop_
_atom_site_aniso_label
_atom_site_aniso_U_11
_atom_site_aniso_U_22
_atom_site_aniso_U_33
_atom_site_aniso_U_12
_atom_site_aniso_U_13
_atom_site_aniso_U_23
Ag1 0.0891(2) 0.07053(18) 0.01265(12) 0.02514(13) 0.00797(10) 0.00346(9)
C1 0.118(3) 0.0361(13) 0.0198(12) 0.0176(14) 0.0135(14) 0.0051(9)
C2 0.114(2) 0.0290(12) 0.0192(12) 0.0154(13) 0.0125(13) 0.0017(9)
C3 0.0334(9) 0.0325(10) 0.0157(9) 0.0113(8) 0.0037(7) 0.0012(7)
C4 0.0610(14) 0.0338(11) 0.0204(11) 0.0016(10) 0.0084(10) -0.0008(8)
C5 0.0605(14) 0.0421(13) 0.0214(11) 0.0011(11) 0.0070(10) -0.0039(9)
C6 0.124(3) 0.0351(13) 0.0201(12) 0.0000(15) 0.0036(14) 0.0054(10)
C7 0.120(3) 0.0282(12) 0.0207(12) 0.0026(13) 0.0049(14) 0.0009(9)
C8 0.0341(9) 0.0303(10) 0.0173(10) 0.0102(8) 0.0031(8) 0.0012(7)
C9 0.0610(14) 0.0280(10) 0.0182(10) 0.0050(9) 0.0046(9) 0.0014(8)
C10 0.0631(14) 0.0328(11) 0.0196(11) 0.0081(10) 0.0024(10) -0.0020(8)
C11 0.0331(10) 0.0337(10) 0.0243(10) 0.0086(8) 0.0011(8) 0.0028(8)
C12 0.0318(9) 0.0260(9) 0.0264(10) 0.0069(7) 0.0068(8) -0.0001(7)
C13 0.0267(9) 0.0284(9) 0.0306(11) 0.0089(7) 0.0045(8) 0.0015(8)
C14 0.0273(9) 0.0243(9) 0.0270(10) 0.0078(7) 0.0039(7) 0.0022(7)
C15 0.0271(9) 0.0333(10) 0.0286(11) 0.0094(8) 0.0023(8) 0.0030(8)
C16 0.0352(10) 0.0346(11) 0.0260(11) 0.0081(8) 0.0072(8) -0.0025(8)
N1 0.0555(11) 0.0470(11) 0.0136(8) 0.0138(9) 0.0051(8) 0.0009(7)
N2 0.0546(11) 0.0395(10) 0.0138(8) 0.0115(8) 0.0039(8) 0.0028(7)
O1 0.0419(8) 0.0585(10) 0.0345(9) 0.0234(7) 0.0120(7) 0.0034(7)
O2 0.0508(10) 0.0904(15) 0.0276(9) 0.0312(10) 0.0125(8) 0.0143(9)
O1W 0.0937(16) 0.0484(11) 0.0459(12) -0.0039(10) 0.0366(11) -0.0078(9)
O2W 0.0669(13) 0.0456(11) 0.0615(14) 0.0113(9) -0.0006(11) 0.0001(9)

loop_
_atom_type_symbol
_atom_type_description
_atom_type_scat_dispersion_real
_atom_type_scat_dispersion_imag
_atom_type_scat_source
C C 0.0033 0.0016 'International Tables Vol C Tables 4.2.6.8 and 6.1.1.4'
H H 0.0000 0.0000 'International Tables Vol C Tables 4.2.6.8 and 6.1.1.4'
Ag Ag -0.8971 1.1015 'International Tables Vol C Tables 4.2.6.8 and 6.1.1.4'
N N 0.0061 0.0033 'International Tables Vol C Tables 4.2.6.8 and 6.1.1.4'
O O 0.0106 0.0060 'International Tables Vol C Tables 4.2.6.8 and 6.1.1.4'

loop_
_geom_angle_atom_site_label_1
_geom_angle_atom_site_label_2
_geom_angle_atom_site_label_3
_geom_angle_site_symmetry_1
_geom_angle_site_symmetry_3
_geom_angle
_geom_angle_publ_flag
N1 Ag1 N2 . 1_554 176.00(7) y
N1 C1 C2 . . 122.9(2) ?
N1 C1 H1 . . 118.6 ?
C2 C1 H1 . . 118.6 ?
C1 C2 C3 . . 120.8(2) ?
C1 C2 H2 . . 119.6 ?
C3 C2 H2 . . 119.6 ?
C2 C3 C4 . . 115.6(2) ?
C2 C3 C8 . . 122.9(2) ?
C4 C3 C8 . . 121.53(19) ?
C5 C4 C3 . . 120.7(2) ?
C5 C4 H4 . . 119.7 ?
C3 C4 H4 . . 119.7 ?
N1 C5 C4 . . 123.0(2) ?
N1 C5 H5 . . 118.5 ?
C4 C5 H5 . . 118.5 ?
N2 C6 C7 . . 123.5(2) ?
N2 C6 H6 . . 118.3 ?
C7 C6 H6 . . 118.3 ?
C6 C7 C8 . . 120.7(2) ?
C6 C7 H7 . . 119.6 ?
C8 C7 H7 . . 119.6 ?
C7 C8 C9 . . 115.5(2) ?
C7 C8 C3 . . 122.1(2) ?
C9 C8 C3 . . 122.5(2) ?
C10 C9 C8 . . 120.5(2) ?
C10 C9 H9 . . 119.7 ?
C8 C9 H9 . . 119.7 ?
N2 C10 C9 . . 123.6(2) ?
N2 C10 H10 . . 118.2 ?
C9 C10 H10 . . 118.2 ?
C15 C11 C12 2_657 . 120.68(19) ?
C15 C11 H11 2_657 . 119.7 ?
C12 C11 H11 . . 119.7 ?
C13 C12 C11 . . 119.28(19) ?
C13 C12 C16 . . 120.10(18) ?
C11 C12 C16 . . 120.61(19) ?
C12 C13 C14 . . 121.86(18) ?
C12 C13 H13 . . 119.1 ?
C14 C13 H13 . . 119.1 ?
C15 C14 C13 . . 122.73(18) ?
C15 C14 C14 . 2_657 118.9(2) ?
C13 C14 C14 . 2_657 118.3(2) ?
C11 C15 C14 2_657 . 120.89(18) ?
C11 C15 H15 2_657 . 119.6 ?
C14 C15 H15 . . 119.6 ?
O2 C16 O1 . . 125.2(2) ?
O2 C16 C12 . . 117.97(19) ?
O1 C16 C12 . . 116.83(19) ?
C1 N1 C5 . . 117.1(2) ?
C1 N1 Ag1 . . 123.59(17) ?
C5 N1 Ag1 . . 119.22(16) ?
C10 N2 C6 . . 116.2(2) ?
C10 N2 Ag1 . 1_556 121.31(15) ?
C6 N2 Ag1 . 1_556 122.46(16) ?
H1WA O1W H1WB . . 114(4) ?
H2WA O2W H2WB . . 107(4) ?

loop_
_geom_bond_atom_site_label_1
_geom_bond_atom_site_label_2
_geom_bond_site_symmetry_2
_geom_bond_distance
_geom_bond_publ_flag
Ag1 N1 . 2.1579(19) y
Ag1 N2 1_554 2.1620(19) y
C1 N1 . 1.327(3) ?
C1 C2 . 1.381(4) ?
C1 H1 . 0.9300 ?
C2 C3 . 1.386(3) ?
C2 H2 . 0.9300 ?
C3 C4 . 1.386(3) ?
C3 C8 . 1.481(3) ?
C4 C5 . 1.374(3) ?
C4 H4 . 0.9300 ?
C5 N1 . 1.337(3) ?
C5 H5 . 0.9300 ?
C6 N2 . 1.334(3) ?
C6 C7 . 1.373(4) ?
C6 H6 . 0.9300 ?
C7 C8 . 1.383(3) ?
C7 H7 . 0.9300 ?
C8 C9 . 1.384(3) ?
C9 C10 . 1.377(3) ?
C9 H9 . 0.9300 ?
C10 N2 . 1.329(3) ?
C10 H10 . 0.9300 ?
C11 C15 2_657 1.371(3) ?
C11 C12 . 1.419(3) ?
C11 H11 . 0.9300 ?
C12 C13 . 1.370(3) ?
C12 C16 . 1.517(3) ?
C13 C14 . 1.421(3) ?
C13 H13 . 0.9300 ?
C14 C15 . 1.418(3) ?
C14 C14 2_657 1.428(4) ?
C15 C11 2_657 1.371(3) ?
C15 H15 . 0.9300 ?
C16 O2 . 1.250(3) ?
C16 O1 . 1.254(3) ?
N2 Ag1 1_556 2.1620(19) ?
O1W H1WA . 0.840(10) ?
O1W H1WB . 0.841(10) ?
O2W H2WA . 0.848(10) ?
O2W H2WB . 0.840(10) ?

loop_
_geom_hbond_atom_site_label_D
_geom_hbond_atom_site_label_H
_geom_hbond_atom_site_label_A
_geom_hbond_site_symmetry_A
_geom_hbond_distance_DH
_geom_hbond_distance_HA
_geom_hbond_distance_DA
_geom_hbond_angle_DHA
O1W H1WA O1 . 0.840(10) 1.919(14) 2.744(3) 167(4)
O1W H1WB O2 2_756 0.841(10) 1.966(11) 2.803(3) 174(4)
O2W H2WA O2 . 0.848(10) 1.979(13) 2.819(3) 170(4)
O2W H2WB O1W 2_656 0.840(10) 2.49(2) 3.193(3) 142(3)
C5 H5 O1W 2_656 0.93 2.56 3.312(3) 138.5
C6 H6 O1 2_657 0.93 2.51 3.381(3) 155.1
C15 H15 O1 2_757 0.93 2.36 3.197(3) 149.5

loop_
_geom_torsion_atom_site_label_1
_geom_torsion_atom_site_label_2
_geom_torsion_atom_site_label_3
_geom_torsion_atom_site_label_4
_geom_torsion_site_symmetry_1
_geom_torsion_site_symmetry_2
_geom_torsion_site_symmetry_3
_geom_torsion_site_symmetry_4
_geom_torsion
_geom_torsion_publ_flag
N1 C1 C2 C3 . . . . 0.6(6) ?
C1 C2 C3 C4 . . . . 0.0(4) ?
C1 C2 C3 C8 . . . . 178.8(3) ?
C2 C3 C4 C5 . . . . 0.0(4) ?
C8 C3 C4 C5 . . . . -178.8(2) ?
C3 C4 C5 N1 . . . . -0.5(4) ?
N2 C6 C7 C8 . . . . 0.1(6) ?
C6 C7 C8 C9 . . . . -1.1(5) ?
C6 C7 C8 C3 . . . . 179.5(3) ?
C2 C3 C8 C7 . . . . 177.2(3) ?
C4 C3 C8 C7 . . . . -4.1(4) ?
C2 C3 C8 C9 . . . . -2.1(4) ?
C4 C3 C8 C9 . . . . 176.6(2) ?
C7 C8 C9 C10 . . . . 1.4(4) ?
C3 C8 C9 C10 . . . . -179.2(2) ?
C8 C9 C10 N2 . . . . -0.8(4) ?
C15 C11 C12 C13 2_657 . . . 0.1(3) ?
C15 C11 C12 C16 2_657 . . . -178.73(19) ?
C11 C12 C13 C14 . . . . -1.3(3) ?
C16 C12 C13 C14 . . . . 177.53(18) ?
C12 C13 C14 C15 . . . . -178.73(19) ?
C12 C13 C14 C14 . . . 2_657 1.3(3) ?
C13 C14 C15 C11 . . . 2_657 -178.83(19) ?
C14 C14 C15 C11 2_657 . . 2_657 1.2(3) ?
C13 C12 C16 O2 . . . . -160.7(2) ?
C11 C12 C16 O2 . . . . 18.1(3) ?
C13 C12 C16 O1 . . . . 17.7(3) ?
C11 C12 C16 O1 . . . . -163.5(2) ?
C2 C1 N1 C5 . . . . -1.2(5) ?
C2 C1 N1 Ag1 . . . . -177.1(3) ?
C4 C5 N1 C1 . . . . 1.1(4) ?
C4 C5 N1 Ag1 . . . . 177.2(2) ?
N2 Ag1 N1 C1 1_554 . . . -52.8(11) ?
N2 Ag1 N1 C5 1_554 . . . 131.3(10) ?
C9 C10 N2 C6 . . . . -0.3(4) ?
C9 C10 N2 Ag1 . . . 1_556 -178.8(2) ?
C7 C6 N2 C10 . . . . 0.7(5) ?
C7 C6 N2 Ag1 . . . 1_556 179.1(3) ?
